data_1518066
loop_
_publ_author_name
'Huang, An-Cheng'
'Sumby, Christopher J.'
'Tiekink, Edward R. T.'
'Taylor, Dennis K.'

_publ_section_title
;
 Synthesis of guaia-4(5)-en-11-ol, guaia-5(6)-en-11-ol, aciphyllene,
 1-epi-melicodenones C and E, and other guaiane-type sesquiterpenoids via
 the diastereoselective epoxidation of guaiol.
;
_journal_issue 11
_journal_name_full 'Journal of natural products'
_journal_page_first 2522
_journal_page_last 2536
_journal_paper_doi 10.1021/np500611z
_journal_volume 77
_journal_year 2014
_chemical_absolute_configuration ad
_chemical_formula_moiety 'C15 H24 O2'
_chemical_formula_sum 'C15 H24 O2'
_chemical_formula_weight 236.34
_chemical_name_systematic ?
_space_group_IT_number 4
_symmetry_cell_setting monoclinic
_symmetry_space_group_name_Hall 'P 2yb'
_symmetry_space_group_name_H-M 'P 1 21 1'
_atom_sites_solution_hydrogens geom
_atom_sites_solution_primary direct
_atom_sites_solution_secondary difmap
_audit_creation_method SHELXL-97
_cell_angle_alpha 90.00
_cell_angle_beta 105.470(6)
_cell_angle_gamma 90.00
_cell_formula_units_Z 2
_cell_length_a 7.1266(4)
_cell_length_b 11.1830(5)
_cell_length_c 8.7503(5)
_cell_measurement_reflns_used 2681
_cell_measurement_temperature 100(2)
_cell_measurement_theta_max 77.3543
_cell_measurement_theta_min 3.9496
_cell_volume 672.11(6)
_computing_cell_refinement 'CrysAlis PRO (Agilent, 2013)'
_computing_data_collection 'CrysAlis PRO (Agilent, 2013)'
_computing_data_reduction 'CrysAlis PRO (Agilent, 2013)'
_computing_molecular_graphics
;
ORTEP-3 for Windows (Farrugia, 2012) and DIAMOND (Brandenburg, 2006)
;
_computing_publication_material 'publCIF (Westrip, 2010)'
_computing_structure_refinement 'SHELXL97 (Sheldrick, 2008)'
_computing_structure_solution 'SHELXS97 (Sheldrick, 2008)'
_diffrn_ambient_temperature 100(2)
_diffrn_detector_area_resol_mean 10.4041
_diffrn_measured_fraction_theta_full 0.983
_diffrn_measured_fraction_theta_max 0.983
_diffrn_measurement_device_type 'Agilent Technologies SuperNova Dual diffractometer with Atlas detector'
_diffrn_measurement_method '\w scan'
_diffrn_radiation_monochromator Mirror
_diffrn_radiation_source 'SuperNova (Cu) X-ray Source'
_diffrn_radiation_type CuK\a
_diffrn_radiation_wavelength 1.54184
_diffrn_reflns_av_R_equivalents 0.0487
_diffrn_reflns_av_sigmaI/netI 0.0540
_diffrn_reflns_limit_h_max 8
_diffrn_reflns_limit_h_min -8
_diffrn_reflns_limit_k_max 14
_diffrn_reflns_limit_k_min -14
_diffrn_reflns_limit_l_max 10
_diffrn_reflns_limit_l_min -9
_diffrn_reflns_number 5960
_diffrn_reflns_theta_full 77.57
_diffrn_reflns_theta_max 77.57
_diffrn_reflns_theta_min 5.24
_diffrn_standards_decay_% 0
_diffrn_standards_interval_count 0
_diffrn_standards_interval_time 0
_diffrn_standards_number 0
_exptl_absorpt_coefficient_mu 0.587
_exptl_absorpt_correction_T_max 1.00000
_exptl_absorpt_correction_T_min 0.71692
_exptl_absorpt_correction_type multi-scan
_exptl_absorpt_process_details 'CrysAlis PRO (Agilent, 2013)'
_exptl_crystal_colour colourless
_exptl_crystal_density_diffrn 1.168
_exptl_crystal_density_method 'not measured'
_exptl_crystal_description prism
_exptl_crystal_F_000 260
_exptl_crystal_size_max 0.25
_exptl_crystal_size_mid 0.05
_exptl_crystal_size_min 0.05
_refine_diff_density_max 0.202
_refine_diff_density_min -0.179
_refine_diff_density_rms 0.042
_refine_ls_abs_structure_details 'Flack (1983), 1308 Friedel pairs'
_refine_ls_abs_structure_Flack -0.1(3)
_refine_ls_extinction_coef 0.0096(13)
_refine_ls_extinction_expression Fc^*^=kFc[1+0.001xFc^2^\l^3^/sin(2\q)]^-1/4^
_refine_ls_extinction_method SHELXL
_refine_ls_goodness_of_fit_ref 1.099
_refine_ls_hydrogen_treatment mixed
_refine_ls_matrix_type full
_refine_ls_number_parameters 156
_refine_ls_number_reflns 2783
_refine_ls_number_restraints 1
_refine_ls_restrained_S_all 1.099
_refine_ls_R_factor_all 0.0568
_refine_ls_R_factor_gt 0.0509
_refine_ls_shift/su_max 0.000
_refine_ls_shift/su_mean 0.000
_refine_ls_structure_factor_coef Fsqd
_refine_ls_weighting_details 'calc w=1/[\s^2^(Fo^2^)+(0.0450P)^2^+0.2321P] where P=(Fo^2^+2Fc^2^)/3'
_refine_ls_weighting_scheme calc
_refine_ls_wR_factor_gt 0.1136
_refine_ls_wR_factor_ref 0.1178
_reflns_number_gt 2549
_reflns_number_total 2783
_reflns_threshold_expression I>2\s(I)
_cod_data_source_file np500611z_si_005.cif
_cod_data_source_block a5
_cod_depositor_comments 'Adding full bibliography for 1518063--1518067.cif.'
_cod_original_cell_volume 672.10(6)
_cod_original_sg_symbol_Hall 'P 2yb '
_cod_original_sg_symbol_H-M 'P 21 '
_cod_database_code 1518066

loop_
_symmetry_equiv_pos_as_xyz
'x, y, z'
'-x, y+1/2, -z'

loop_
_atom_site_label
_atom_site_type_symbol
_atom_site_fract_x
_atom_site_fract_y
_atom_site_fract_z
_atom_site_U_iso_or_equiv
_atom_site_adp_type
_atom_site_occupancy
_atom_site_symmetry_multiplicity
_atom_site_calc_flag
_atom_site_refinement_flags
O1 O 0.4530(2) 0.49939(13) 0.9759(2) 0.0195(4) Uani 1 1 d .
O2 O 0.0676(3) 0.69493(15) 0.4797(2) 0.0229(4) Uani 1 1 d .
C1 C 0.2389(4) 0.3449(2) 1.0442(3) 0.0213(5) Uani 1 1 d .
H1 H 0.1446 0.3966 1.0804 0.026 Uiso 1 1 calc R
C2 C 0.4280(4) 0.3285(2) 1.1782(3) 0.0249(6) Uani 1 1 d .
H2A H 0.4562 0.4004 1.2464 0.030 Uiso 1 1 calc R
H2B H 0.4182 0.2583 1.2447 0.030 Uiso 1 1 calc R
C3 C 0.5864(4) 0.3091(2) 1.0907(3) 0.0232(6) Uani 1 1 d .
H3A H 0.7141 0.3386 1.1549 0.028 Uiso 1 1 calc R
H3B H 0.5985 0.2233 1.0670 0.028 Uiso 1 1 calc R
C3A C 0.5169(3) 0.38087(19) 0.9391(3) 0.0179(5) Uani 1 1 d .
C4 C 0.6239(3) 0.3702(2) 0.8132(3) 0.0198(5) Uani 1 1 d .
H4 H 0.7657 0.3751 0.8692 0.024 Uiso 1 1 calc R
C5 C 0.5843(3) 0.4689(2) 0.6877(3) 0.0222(5) Uani 1 1 d .
H5A H 0.6156 0.5465 0.7431 0.027 Uiso 1 1 calc R
H5B H 0.6763 0.4581 0.6217 0.027 Uiso 1 1 calc R
C6 C 0.3790(3) 0.4778(2) 0.5765(3) 0.0197(5) Uani 1 1 d .
H6A H 0.3385 0.3974 0.5327 0.024 Uiso 1 1 calc R
H6B H 0.3832 0.5305 0.4865 0.024 Uiso 1 1 calc R
C7 C 0.2241(3) 0.52589(19) 0.6531(3) 0.0156(4) Uani 1 1 d .
H7 H 0.2836 0.5951 0.7214 0.019 Uiso 1 1 calc R
C8 C 0.1591(3) 0.4358(2) 0.7603(3) 0.0168(5) Uani 1 1 d .
H8A H 0.0408 0.4674 0.7853 0.020 Uiso 1 1 calc R
H8B H 0.1222 0.3605 0.7003 0.020 Uiso 1 1 calc R
C8A C 0.3081(3) 0.40674(19) 0.9150(3) 0.0168(5) Uani 1 1 d .
C9 C 0.1458(4) 0.2240(2) 0.9840(3) 0.0235(5) Uani 1 1 d .
H9A H 0.0264 0.2373 0.8993 0.035 Uiso 1 1 calc R
H9B H 0.1145 0.1808 1.0715 0.035 Uiso 1 1 calc R
H9C H 0.2373 0.1766 0.9428 0.035 Uiso 1 1 calc R
C10 C 0.5903(4) 0.2448(2) 0.7391(3) 0.0237(5) Uani 1 1 d .
H10A H 0.6596 0.2376 0.6567 0.035 Uiso 1 1 calc R
H10B H 0.4507 0.2323 0.6921 0.035 Uiso 1 1 calc R
H10C H 0.6393 0.1845 0.8214 0.035 Uiso 1 1 calc R
C11 C 0.0467(3) 0.5731(2) 0.5310(3) 0.0180(5) Uani 1 1 d .
C12 C -0.0609(4) 0.6709(2) 0.5789(3) 0.0205(5) Uani 1 1 d .
H12A H -0.2029 0.6754 0.5294 0.025 Uiso 1 1 calc R
H12B H -0.0190 0.6975 0.6907 0.025 Uiso 1 1 calc R
C13 C -0.0566(4) 0.4920(2) 0.3970(3) 0.0233(5) Uani 1 1 d .
H13A H -0.1751 0.5314 0.3344 0.035 Uiso 1 1 calc R
H13B H -0.0913 0.4170 0.4406 0.035 Uiso 1 1 calc R
H13C H 0.0294 0.4750 0.3291 0.035 Uiso 1 1 calc R

loop_
_atom_site_aniso_label
_atom_site_aniso_U_11
_atom_site_aniso_U_22
_atom_site_aniso_U_33
_atom_site_aniso_U_23
_atom_site_aniso_U_13
_atom_site_aniso_U_12
O1 0.0223(8) 0.0119(8) 0.0204(9) -0.0035(6) -0.0013(7) 0.0023(6)
O2 0.0305(10) 0.0161(8) 0.0218(9) 0.0053(7) 0.0064(8) 0.0019(7)
C1 0.0276(13) 0.0198(12) 0.0168(12) 0.0022(9) 0.0065(10) 0.0066(9)
C2 0.0363(15) 0.0206(11) 0.0153(13) 0.0034(10) 0.0026(11) 0.0048(10)
C3 0.0242(12) 0.0176(11) 0.0225(14) -0.0020(10) -0.0029(10) 0.0026(9)
C3A 0.0182(11) 0.0122(10) 0.0189(12) -0.0029(9) -0.0027(9) -0.0010(8)
C4 0.0135(10) 0.0170(11) 0.0259(13) 0.0024(9) 0.0002(9) -0.0006(9)
C5 0.0169(11) 0.0236(12) 0.0256(13) 0.0026(10) 0.0048(10) -0.0026(9)
C6 0.0230(12) 0.0176(11) 0.0193(12) 0.0001(10) 0.0070(9) 0.0019(10)
C7 0.0184(10) 0.0116(9) 0.0159(11) 0.0000(8) 0.0032(9) -0.0015(8)
C8 0.0157(10) 0.0169(10) 0.0164(12) 0.0029(8) 0.0017(9) -0.0005(8)
C8A 0.0208(11) 0.0127(10) 0.0147(11) -0.0015(9) 0.0007(9) 0.0025(8)
C9 0.0235(12) 0.0247(12) 0.0237(13) 0.0080(10) 0.0085(10) 0.0009(10)
C10 0.0262(12) 0.0187(11) 0.0254(14) -0.0011(10) 0.0058(10) 0.0027(9)
C11 0.0237(12) 0.0119(10) 0.0175(12) 0.0026(9) 0.0039(9) -0.0010(9)
C12 0.0211(12) 0.0189(11) 0.0203(13) 0.0030(9) 0.0035(10) 0.0027(9)
C13 0.0240(12) 0.0211(11) 0.0197(12) 0.0001(10) -0.0030(10) 0.0019(9)

loop_
_atom_type_symbol
_atom_type_description
_atom_type_scat_dispersion_real
_atom_type_scat_dispersion_imag
_atom_type_scat_source
C C 0.0181 0.0091 'International Tables Vol C Tables 4.2.6.8 and 6.1.1.4'
H H 0.0000 0.0000 'International Tables Vol C Tables 4.2.6.8 and 6.1.1.4'
O O 0.0492 0.0322 'International Tables Vol C Tables 4.2.6.8 and 6.1.1.4'

loop_
_geom_angle_atom_site_label_1
_geom_angle_atom_site_label_2
_geom_angle_atom_site_label_3
_geom_angle
C8A O1 C3A 60.57(14)
C12 O2 C11 60.48(15)
C8A C1 C9 110.0(2)
C8A C1 C2 103.2(2)
C9 C1 C2 111.4(2)
C8A C1 H1 110.7
C9 C1 H1 110.7
C2 C1 H1 110.7
C3 C2 C1 104.3(2)
C3 C2 H2A 110.9
C1 C2 H2A 110.9
C3 C2 H2B 110.9
C1 C2 H2B 110.9
H2A C2 H2B 108.9
C3A C3 C2 104.43(19)
C3A C3 H3A 110.9
C2 C3 H3A 110.9
C3A C3 H3B 110.9
C2 C3 H3B 110.9
H3A C3 H3B 108.9
O1 C3A C8A 59.51(13)
O1 C3A C4 118.80(19)
C8A C3A C4 126.9(2)
O1 C3A C3 109.54(19)
C8A C3A C3 108.1(2)
C4 C3A C3 119.24(19)
C3A C4 C5 115.91(19)
C3A C4 C10 109.25(19)
C5 C4 C10 112.2(2)
C3A C4 H4 106.3
C5 C4 H4 106.3
C10 C4 H4 106.3
C6 C5 C4 117.8(2)
C6 C5 H5A 107.9
C4 C5 H5A 107.9
C6 C5 H5B 107.9
C4 C5 H5B 107.9
H5A C5 H5B 107.2
C5 C6 C7 115.0(2)
C5 C6 H6A 108.5
C7 C6 H6A 108.5
C5 C6 H6B 108.5
C7 C6 H6B 108.5
H6A C6 H6B 107.5
C11 C7 C8 109.25(18)
C11 C7 C6 112.08(19)
C8 C7 C6 114.11(18)
C11 C7 H7 107.0
C8 C7 H7 107.0
C6 C7 H7 107.0
C8A C8 C7 115.71(19)
C8A C8 H8A 108.4
C7 C8 H8A 108.4
C8A C8 H8B 108.4
C7 C8 H8B 108.4
H8A C8 H8B 107.4
O1 C8A C3A 59.92(14)
O1 C8A C1 112.99(19)
C3A C8A C1 108.7(2)
O1 C8A C8 115.64(18)
C3A C8A C8 127.6(2)
C1 C8A C8 118.3(2)
C1 C9 H9A 109.5
C1 C9 H9B 109.5
H9A C9 H9B 109.5
C1 C9 H9C 109.5
H9A C9 H9C 109.5
H9B C9 H9C 109.5
C4 C10 H10A 109.5
C4 C10 H10B 109.5
H10A C10 H10B 109.5
C4 C10 H10C 109.5
H10A C10 H10C 109.5
H10B C10 H10C 109.5
O2 C11 C12 59.44(15)
O2 C11 C13 113.08(19)
C12 C11 C13 119.2(2)
O2 C11 C7 114.14(19)
C12 C11 C7 117.5(2)
C13 C11 C7 118.7(2)
O2 C12 C11 60.08(15)
O2 C12 H12A 117.8
C11 C12 H12A 117.8
O2 C12 H12B 117.8
C11 C12 H12B 117.8
H12A C12 H12B 114.9
C11 C13 H13A 109.5
C11 C13 H13B 109.5
H13A C13 H13B 109.5
C11 C13 H13C 109.5
H13A C13 H13C 109.5
H13B C13 H13C 109.5

loop_
_geom_bond_atom_site_label_1
_geom_bond_atom_site_label_2
_geom_bond_distance
O1 C8A 1.459(3)
O1 C3A 1.465(3)
O2 C12 1.445(3)
O2 C11 1.454(3)
C1 C8A 1.516(3)
C1 C9 1.537(3)
C1 C2 1.543(3)
C1 H1 1.0000
C2 C3 1.539(4)
C2 H2A 0.9900
C2 H2B 0.9900
C3 C3A 1.516(3)
C3 H3A 0.9900
C3 H3B 0.9900
C3A C8A 1.475(3)
C3A C4 1.502(4)
C4 C5 1.530(3)
C4 C10 1.537(3)
C4 H4 1.0000
C5 C6 1.530(3)
C5 H5A 0.9900
C5 H5B 0.9900
C6 C7 1.534(3)
C6 H6A 0.9900
C6 H6B 0.9900
C7 C11 1.516(3)
C7 C8 1.530(3)
C7 H7 1.0000
C8 C8A 1.516(3)
C8 H8A 0.9900
C8 H8B 0.9900
C9 H9A 0.9800
C9 H9B 0.9800
C9 H9C 0.9800
C10 H10A 0.9800
C10 H10B 0.9800
C10 H10C 0.9800
C11 C12 1.460(3)
C11 C13 1.509(3)
C12 H12A 0.9900
C12 H12B 0.9900
C13 H13A 0.9800
C13 H13B 0.9800
C13 H13C 0.9800

loop_
_geom_torsion_atom_site_label_1
_geom_torsion_atom_site_label_2
_geom_torsion_atom_site_label_3
_geom_torsion_atom_site_label_4
_geom_torsion
C8A C1 C2 C3 -33.0(2)
C9 C1 C2 C3 85.0(2)
C1 C2 C3 C3A 31.0(2)
C8A O1 C3A C4 118.1(2)
C8A O1 C3A C3 -100.0(2)
C2 C3 C3A O1 46.1(2)
C2 C3 C3A C8A -17.1(2)
C2 C3 C3A C4 -172.2(2)
O1 C3A C4 C5 -25.1(3)
C8A C3A C4 C5 46.8(3)
C3 C3A C4 C5 -163.2(2)
O1 C3A C4 C10 -152.98(19)
C8A C3A C4 C10 -81.1(3)
C3 C3A C4 C10 68.9(3)
C3A C4 C5 C6 -65.6(3)
C10 C4 C5 C6 60.8(3)
C4 C5 C6 C7 72.5(3)
C5 C6 C7 C11 159.93(19)
C5 C6 C7 C8 -75.2(2)
C11 C7 C8 C8A -163.33(19)
C6 C7 C8 C8A 70.3(3)
C3A O1 C8A C1 99.0(2)
C3A O1 C8A C8 -120.2(2)
C4 C3A C8A O1 -104.9(2)
C3 C3A C8A O1 102.5(2)
O1 C3A C8A C1 -106.3(2)
C4 C3A C8A C1 148.8(2)
C3 C3A C8A C1 -3.8(2)
O1 C3A C8A C8 100.7(2)
C4 C3A C8A C8 -4.2(4)
C3 C3A C8A C8 -156.8(2)
C9 C1 C8A O1 -160.46(18)
C2 C1 C8A O1 -41.5(2)
C9 C1 C8A C3A -96.0(2)
C2 C1 C8A C3A 23.0(2)
C9 C1 C8A C8 59.9(3)
C2 C1 C8A C8 178.9(2)
C7 C8 C8A O1 25.8(3)
C7 C8 C8A C3A -44.8(3)
C7 C8 C8A C1 164.4(2)
C12 O2 C11 C13 111.4(2)
C12 O2 C11 C7 -108.9(2)
C8 C7 C11 O2 149.7(2)
C6 C7 C11 O2 -82.8(2)
C8 C7 C11 C12 82.9(3)
C6 C7 C11 C12 -149.6(2)
C8 C7 C11 C13 -73.0(3)
C6 C7 C11 C13 54.5(3)
C13 C11 C12 O2 -101.0(2)
C7 C11 C12 O2 103.2(2)
